data_4340757
loop_
_publ_author_name
'Lin, Jian'
'Diefenbach, Kariem'
'Kikugawa, Naoki'
'Baumbach, Ryan E.'
'Albrecht-Schmitt, Thomas E'

_publ_section_title
;
 Dimensional and coordination number reductions in a large family of
 lanthanide tellurite sulfates.
;
_journal_issue 16
_journal_name_full 'Inorganic chemistry'
_journal_page_first 8555
_journal_page_last 8564
_journal_paper_doi 10.1021/ic501163x
_journal_volume 53
_journal_year 2014
_chemical_formula_moiety Dy2TeO3(SO4)2(H2O)2
_chemical_formula_sum 'Dy2 O13 S2 Te'
_chemical_formula_weight 724.72
_chemical_melting_point ?
_chemical_name_common 'Dysprosium tellurite sulfate'
_chemical_name_systematic
; 
 ? 
;
_space_group_IT_number 2
_symmetry_cell_setting triclinic
_symmetry_space_group_name_Hall '-P 1'
_symmetry_space_group_name_H-M 'P -1'
_atom_sites_solution_hydrogens none
_atom_sites_solution_primary direct
_atom_sites_solution_secondary difmap
_audit_creation_method SHELXL-97
_cell_angle_alpha 90.774(2)
_cell_angle_beta 101.525(2)
_cell_angle_gamma 103.895(3)
_cell_formula_units_Z 2
_cell_length_a 5.3523(9)
_cell_length_b 8.2283(14)
_cell_length_c 12.341(2)
_cell_measurement_reflns_used 2369
_cell_measurement_temperature 298(2)
_cell_measurement_theta_max 27.54
_cell_measurement_theta_min 1.69
_cell_volume 515.88(15)
_computing_cell_refinement 'smart saint'
_computing_data_collection smart
_computing_data_reduction SAINT
_computing_molecular_graphics 'SHELXP-97 (Sheldrick, 1997)'
_computing_publication_material 'SHELXCIF-97 (Sheldrick, 2000)'
_computing_structure_refinement 'SHELXL-97 (Sheldrick, 1997)'
_computing_structure_solution 'SHELXS-97 (Sheldrick, 1990)'
_diffrn_ambient_temperature 298(2)
_diffrn_detector_area_resol_mean 0
_diffrn_measured_fraction_theta_full 0.973
_diffrn_measured_fraction_theta_max 0.973
_diffrn_measurement_device_type 'BRUKER apex II'
_diffrn_measurement_method '0.5 wide w/ exposures'
_diffrn_radiation_monochromator 'Quazar optics'
_diffrn_radiation_source 'Imus microfocused'
_diffrn_radiation_type MoK\a
_diffrn_radiation_wavelength 0.71073
_diffrn_reflns_av_R_equivalents 0.0000
_diffrn_reflns_av_sigmaI/netI 0.0467
_diffrn_reflns_limit_h_max 6
_diffrn_reflns_limit_h_min -6
_diffrn_reflns_limit_k_max 10
_diffrn_reflns_limit_k_min -10
_diffrn_reflns_limit_l_max 16
_diffrn_reflns_limit_l_min 0
_diffrn_reflns_number 2307
_diffrn_reflns_theta_full 27.54
_diffrn_reflns_theta_max 27.54
_diffrn_reflns_theta_min 1.69
_exptl_absorpt_coefficient_mu 17.620
_exptl_absorpt_correction_T_max 0.932
_exptl_absorpt_correction_T_min 0.900
_exptl_absorpt_correction_type numerical
_exptl_absorpt_process_details SHELTXPREP
_exptl_crystal_colour Colorless
_exptl_crystal_density_diffrn 4.666
_exptl_crystal_density_meas ?
_exptl_crystal_density_method 'not measured'
_exptl_crystal_description Columnar
_exptl_crystal_F_000 640
_exptl_crystal_size_max 0.020
_exptl_crystal_size_mid 0.005
_exptl_crystal_size_min 0.004
_refine_diff_density_max 2.184
_refine_diff_density_min -1.604
_refine_diff_density_rms 0.275
_refine_ls_extinction_method none
_refine_ls_goodness_of_fit_ref 1.047
_refine_ls_hydrogen_treatment none
_refine_ls_matrix_type full
_refine_ls_number_parameters 163
_refine_ls_number_reflns 2307
_refine_ls_number_restraints 0
_refine_ls_restrained_S_all 1.047
_refine_ls_R_factor_all 0.0315
_refine_ls_R_factor_gt 0.0267
_refine_ls_shift/su_max 0.001
_refine_ls_shift/su_mean 0.000
_refine_ls_structure_factor_coef Fsqd
_refine_ls_weighting_details 'calc w=1/[\s^2^(Fo^2^)+(0.0175P)^2^+3.1841P] where P=(Fo^2^+2Fc^2^)/3'
_refine_ls_weighting_scheme calc
_refine_ls_wR_factor_gt 0.0643
_refine_ls_wR_factor_ref 0.0660
_reflns_number_gt 2089
_reflns_number_total 2307
_reflns_threshold_expression >2sigma(I)
_cod_data_source_file ic501163x_si_002.cif
_cod_data_source_block Dy3
_cod_depositor_comments
;
The following automatic conversions were performed:

'_chemical_melting_point' value 'N/A' was changed to '?' - the value
is undefined or not given.

'_symmetry_cell_setting' value
'Triclinic' changed to 'triclinic' according to
/usr/data/users/saulius/crontab/automatic-downloads/rss-feeds/ACS/lib/dictionaries/cif_core.dic
dictionary named 'cif_core.dic' version 2.4.2 from 2011-04-26.

Automatic conversion script
Id: cif_fix_values 2281 2013-09-26 08:29:07Z andrius 

 Adding full bibliography for 4340748--4340769.cif.

The following automatic conversions were performed:

'_exptl_crystal_density_meas' value 'N/A' was changed to '?' - the
value is perceived as not measured.

Automatic conversion script
Id: cif_fix_values 3008 2015-01-20 13:52:24Z robertas 
;
_cod_original_cell_volume 515.87(15)
_cod_original_sg_symbol_H-M P-1
_cod_database_code 4340757

loop_
_symmetry_equiv_pos_as_xyz
'x, y, z'
'-x, -y, -z'

loop_
_atom_site_label
_atom_site_type_symbol
_atom_site_fract_x
_atom_site_fract_y
_atom_site_fract_z
_atom_site_U_iso_or_equiv
_atom_site_adp_type
_atom_site_occupancy
_atom_site_symmetry_multiplicity
_atom_site_calc_flag
Dy1 Dy 0.15338(6) 0.02526(4) 0.37175(3) 0.01043(10) Uani 1 1 d
Dy2 Dy 1.21772(6) 0.35512(4) 0.17145(3) 0.00995(10) Uani 1 1 d
Te1 Te 0.78706(9) 0.29715(6) 0.39514(4) 0.01261(12) Uani 1 1 d
S1 S 0.5500(3) -0.2724(2) 0.36458(14) 0.0107(3) Uani 1 1 d
S2 S 1.4005(3) 0.7400(2) 0.02709(14) 0.0110(3) Uani 1 1 d
O1 O 0.9849(9) 0.2435(6) 0.2986(4) 0.0124(10) Uani 1 1 d
O2 O 0.8070(9) 0.0975(6) 0.4629(4) 0.0136(10) Uani 1 1 d
O3 O 0.4701(9) 0.2118(6) 0.2995(4) 0.0104(9) Uani 1 1 d
O4 O 0.3844(10) 0.2566(6) 0.5121(4) 0.0161(11) Uani 1 1 d
O5 O 0.3382(10) -0.1878(6) 0.3235(4) 0.0160(11) Uani 1 1 d
O6 O -0.2138(10) -0.1987(6) 0.3227(4) 0.0152(10) Uani 1 1 d
O7 O 0.4550(10) -0.4521(6) 0.3277(4) 0.0151(10) Uani 1 1 d
O8 O 0.9396(10) 0.5450(7) 0.1924(5) 0.0203(11) Uani 1 1 d
O9 O 0.0630(10) 0.0118(7) 0.1635(4) 0.0190(11) Uani 1 1 d
O10 O 1.4189(11) 0.5899(7) 0.0910(5) 0.0205(12) Uani 1 1 d
O11 O 0.8795(10) 0.2757(7) 0.0227(5) 0.0232(12) Uani 1 1 d
O12 O 1.4521(11) 0.2578(7) 0.0611(5) 0.0247(13) Uani 1 1 d
O13 O 1.5039(11) 0.8896(7) 0.0985(5) 0.0238(12) Uani 1 1 d

loop_
_atom_site_aniso_label
_atom_site_aniso_U_11
_atom_site_aniso_U_22
_atom_site_aniso_U_33
_atom_site_aniso_U_23
_atom_site_aniso_U_13
_atom_site_aniso_U_12
Dy1 0.01240(17) 0.01233(17) 0.00870(17) 0.00465(12) 0.00437(12) 0.00514(12)
Dy2 0.01034(16) 0.01449(17) 0.00738(17) 0.00507(12) 0.00396(11) 0.00563(12)
Te1 0.0117(2) 0.0152(2) 0.0121(2) 0.00404(17) 0.00266(17) 0.00514(16)
S1 0.0123(8) 0.0120(8) 0.0090(8) 0.0003(6) 0.0025(6) 0.0050(6)
S2 0.0139(8) 0.0138(8) 0.0078(8) 0.0046(6) 0.0047(6) 0.0059(6)
O1 0.009(2) 0.019(3) 0.013(3) 0.008(2) 0.0055(19) 0.0093(19)
O2 0.018(2) 0.012(2) 0.014(3) 0.0047(19) 0.0044(19) 0.0093(19)
O3 0.009(2) 0.014(2) 0.009(2) 0.0037(18) 0.0012(18) 0.0049(18)
O4 0.021(3) 0.018(3) 0.008(3) 0.004(2) 0.001(2) 0.004(2)
O5 0.016(3) 0.020(3) 0.014(3) 0.002(2) 0.003(2) 0.010(2)
O6 0.019(3) 0.013(2) 0.013(3) -0.001(2) 0.004(2) 0.0032(19)
O7 0.019(3) 0.009(2) 0.017(3) 0.002(2) 0.002(2) 0.0029(19)
O8 0.018(3) 0.019(3) 0.026(3) 0.001(2) 0.005(2) 0.009(2)
O9 0.022(3) 0.020(3) 0.016(3) 0.000(2) 0.005(2) 0.006(2)
O10 0.025(3) 0.020(3) 0.022(3) 0.011(2) 0.010(2) 0.011(2)
O11 0.017(3) 0.037(3) 0.017(3) 0.003(2) -0.002(2) 0.013(2)
O12 0.034(3) 0.022(3) 0.029(3) 0.014(2) 0.024(3) 0.014(2)
O13 0.032(3) 0.021(3) 0.017(3) -0.001(2) 0.002(2) 0.006(2)

loop_
_atom_type_symbol
_atom_type_description
_atom_type_scat_dispersion_real
_atom_type_scat_dispersion_imag
_atom_type_scat_source
Dy Dy -0.1892 4.4098 'International Tables Vol C Tables 4.2.6.8 and 6.1.1.4'
O O 0.0106 0.0060 'International Tables Vol C Tables 4.2.6.8 and 6.1.1.4'
S S 0.1246 0.1234 'International Tables Vol C Tables 4.2.6.8 and 6.1.1.4'
Te Te -0.5308 1.6751 'International Tables Vol C Tables 4.2.6.8 and 6.1.1.4'

loop_
_geom_angle_atom_site_label_1
_geom_angle_atom_site_label_2
_geom_angle_atom_site_label_3
_geom_angle
_geom_angle_site_symmetry_1
_geom_angle_site_symmetry_3
O2 Dy1 O1 136.23(17) 2_656 1_455
O2 Dy1 O6 82.44(18) 2_656 .
O1 Dy1 O6 100.90(17) 1_455 .
O2 Dy1 O3 129.55(17) 2_656 .
O1 Dy1 O3 70.24(16) 1_455 .
O6 Dy1 O3 142.84(17) . .
O2 Dy1 O5 81.85(17) 2_656 .
O1 Dy1 O5 141.82(17) 1_455 .
O6 Dy1 O5 78.13(18) . .
O3 Dy1 O5 87.51(17) . .
O2 Dy1 O4 74.85(17) 2_656 .
O1 Dy1 O4 78.52(17) 1_455 .
O6 Dy1 O4 144.45(17) . .
O3 Dy1 O4 71.04(17) . .
O5 Dy1 O4 123.98(17) . .
O2 Dy1 O9 152.08(17) 2_656 .
O1 Dy1 O9 67.19(17) 1_455 .
O6 Dy1 O9 77.02(17) . .
O3 Dy1 O9 66.21(17) . .
O5 Dy1 O9 75.61(17) . .
O4 Dy1 O9 131.85(17) . .
O2 Dy1 O2 74.65(17) 2_656 1_455
O1 Dy1 O2 64.73(16) 1_455 1_455
O6 Dy1 O2 74.40(17) . 1_455
O3 Dy1 O2 126.72(16) . 1_455
O5 Dy1 O2 145.73(17) . 1_455
O4 Dy1 O2 73.43(16) . 1_455
O9 Dy1 O2 116.74(16) . 1_455
O2 Dy1 Te1 104.72(12) 2_656 1_455
O1 Dy1 Te1 32.08(12) 1_455 1_455
O6 Dy1 Te1 92.62(12) . 1_455
O3 Dy1 Te1 95.60(11) . 1_455
O5 Dy1 Te1 167.99(12) . 1_455
O4 Dy1 Te1 67.88(12) . 1_455
O9 Dy1 Te1 94.99(12) . 1_455
O2 Dy1 Te1 33.49(11) 1_455 1_455
O2 Dy1 Te1 102.10(12) 2_656 .
O1 Dy1 Te1 87.16(12) 1_455 .
O6 Dy1 Te1 163.07(12) . .
O3 Dy1 Te1 27.75(11) . .
O5 Dy1 Te1 86.32(13) . .
O4 Dy1 Te1 51.51(12) . .
O9 Dy1 Te1 92.78(12) . .
O2 Dy1 Te1 122.51(11) 1_455 .
Te1 Dy1 Te1 101.81(2) 1_455 .
O2 Dy1 Dy2 159.56(13) 2_656 1_455
O1 Dy1 Dy2 35.68(12) 1_455 1_455
O6 Dy1 Dy2 115.70(12) . 1_455
O3 Dy1 Dy2 38.82(11) . 1_455
O5 Dy1 Dy2 110.00(13) . 1_455
O4 Dy1 Dy2 84.72(11) . 1_455
O9 Dy1 Dy2 47.84(12) . 1_455
O2 Dy1 Dy2 100.24(11) 1_455 1_455
Te1 Dy1 Dy2 66.962(14) 1_455 1_455
Te1 Dy1 Dy2 63.457(12) . 1_455
O2 Dy1 Dy1 39.56(12) 2_656 2_556
O1 Dy1 Dy1 98.54(12) 1_455 2_556
O6 Dy1 Dy1 75.16(13) . 2_556
O3 Dy1 Dy1 140.76(12) . 2_556
O5 Dy1 Dy1 117.47(13) . 2_556
O4 Dy1 Dy1 69.87(12) . 2_556
O9 Dy1 Dy1 145.47(12) . 2_556
O2 Dy1 Dy1 35.09(11) 1_455 2_556
Te1 Dy1 Dy1 66.465(13) 1_455 2_556
Te1 Dy1 Dy1 118.675(16) . 2_556
Dy2 Dy1 Dy1 132.527(15) 1_455 2_556
O1 Dy2 O11 95.79(19) . .
O1 Dy2 O12 135.10(18) . .
O11 Dy2 O12 84.0(2) . .
O1 Dy2 O10 149.06(18) . .
O11 Dy2 O10 93.3(2) . .
O12 Dy2 O10 75.22(19) . .
O1 Dy2 O3 70.07(16) . 1_655
O11 Dy2 O3 135.06(19) . 1_655
O12 Dy2 O3 78.67(18) . 1_655
O10 Dy2 O3 121.04(17) . 1_655
O1 Dy2 O7 81.45(18) . 1_665
O11 Dy2 O7 150.59(18) . 1_665
O12 Dy2 O7 118.5(2) . 1_665
O10 Dy2 O7 76.23(19) . 1_665
O3 Dy2 O7 71.62(16) 1_655 1_665
O1 Dy2 O8 74.65(17) . .
O11 Dy2 O8 77.15(19) . .
O12 Dy2 O8 146.71(19) . .
O10 Dy2 O8 78.70(18) . .
O3 Dy2 O8 133.38(18) 1_655 .
O7 Dy2 O8 73.88(17) 1_665 .
O1 Dy2 O9 63.82(17) . 1_655
O11 Dy2 O9 73.59(18) . 1_655
O12 Dy2 O9 73.33(18) . 1_655
O10 Dy2 O9 146.94(18) . 1_655
O3 Dy2 O9 61.79(16) 1_655 1_655
O7 Dy2 O9 128.61(16) 1_665 1_655
O8 Dy2 O9 125.35(17) . 1_655
O1 Dy2 Dy1 36.58(11) . 1_655
O11 Dy2 Dy1 108.44(15) . 1_655
O12 Dy2 Dy1 101.01(13) . 1_655
O10 Dy2 Dy1 157.53(13) . 1_655
O3 Dy2 Dy1 37.75(11) 1_655 1_655
O7 Dy2 Dy1 86.76(12) 1_665 1_655
O8 Dy2 Dy1 110.86(13) . 1_655
O9 Dy2 Dy1 42.84(11) 1_655 1_655
O3 Te1 O1 94.3(2) . .
O3 Te1 O2 96.3(2) . .
O1 Te1 O2 88.4(2) . .
O3 Te1 Dy1 105.73(14) . 1_655
O1 Te1 Dy1 41.39(14) . 1_655
O2 Te1 Dy1 48.30(15) . 1_655
O3 Te1 Dy1 36.18(15) . .
O1 Te1 Dy1 115.53(16) . .
O2 Te1 Dy1 68.90(15) . .
Dy1 Te1 Dy1 101.809(19) 1_655 .
O6 S1 O7 109.6(3) 1_655 .
O6 S1 O5 111.0(3) 1_655 .
O7 S1 O5 108.7(3) . .
O6 S1 O4 109.2(3) 1_655 2_656
O7 S1 O4 108.7(3) . 2_656
O5 S1 O4 109.6(3) . 2_656
O13 S2 O12 110.6(4) . 2_865
O13 S2 O11 110.2(3) . 2_765
O12 S2 O11 109.4(3) 2_865 2_765
O13 S2 O10 110.3(3) . .
O12 S2 O10 108.5(3) 2_865 .
O11 S2 O10 107.9(3) 2_765 .
Te1 O1 Dy2 142.0(3) . .
Te1 O1 Dy1 106.5(2) . 1_655
Dy2 O1 Dy1 107.74(18) . 1_655
Te1 O2 Dy1 144.5(3) . 2_656
Te1 O2 Dy1 98.2(2) . 1_655
Dy1 O2 Dy1 105.35(17) 2_656 1_655
Te1 O3 Dy1 116.1(2) . .
Te1 O3 Dy2 128.6(2) . 1_455
Dy1 O3 Dy2 103.43(17) . 1_455
S1 O4 Dy1 134.6(3) 2_656 .
S1 O5 Dy1 142.1(3) . .
S1 O6 Dy1 137.6(3) 1_455 .
S1 O7 Dy2 143.6(3) . 1_445
Dy1 O9 Dy2 89.32(16) . 1_455
S2 O10 Dy2 149.9(3) . .
S2 O11 Dy2 148.5(4) 2_765 .
S2 O12 Dy2 157.2(3) 2_865 .

loop_
_geom_bond_atom_site_label_1
_geom_bond_atom_site_label_2
_geom_bond_distance
_geom_bond_site_symmetry_2
Dy1 O2 2.283(5) 2_656
Dy1 O1 2.313(4) 1_455
Dy1 O6 2.319(5) .
Dy1 O3 2.327(5) .
Dy1 O5 2.334(5) .
Dy1 O4 2.465(5) .
Dy1 O9 2.514(5) .
Dy1 O2 2.530(5) 1_455
Dy1 Te1 3.3538(7) 1_455
Dy1 Te1 3.5410(7) .
Dy1 Dy2 3.6970(6) 1_455
Dy1 Dy1 3.8306(8) 2_556
Dy2 O1 2.264(5) .
Dy2 O11 2.268(5) .
Dy2 O12 2.281(5) .
Dy2 O10 2.314(5) .
Dy2 O3 2.383(4) 1_655
Dy2 O7 2.412(5) 1_665
Dy2 O8 2.446(5) .
Dy2 O9 2.741(5) 1_655
Dy2 Dy1 3.6970(6) 1_655
Te1 O3 1.835(5) .
Te1 O1 1.858(5) .
Te1 O2 1.870(5) .
Te1 Dy1 3.3538(7) 1_655
S1 O6 1.461(5) 1_655
S1 O7 1.477(5) .
S1 O5 1.478(5) .
S1 O4 1.488(5) 2_656
S2 O13 1.430(6) .
S2 O12 1.464(6) 2_865
S2 O11 1.475(5) 2_765
S2 O10 1.488(5) .
O1 Dy1 2.313(4) 1_655
O2 Dy1 2.283(5) 2_656
O2 Dy1 2.530(5) 1_655
O3 Dy2 2.383(4) 1_455
O4 S1 1.488(5) 2_656
O6 S1 1.461(5) 1_455
O7 Dy2 2.412(5) 1_445
O9 Dy2 2.741(5) 1_455
O11 S2 1.475(5) 2_765
O12 S2 1.464(6) 2_865
